data_4338410
loop_
_publ_author_name
'Ghisolfi, Alessio'
'Waldvogel, Audrey'
'Routaboul, Lucie'
'Braunstein, Pierre'

_publ_section_title
;
 Reversible switching of the coordination modes of a
 pyridine-functionalized quinonoid zwitterion; its di- and tetranuclear
 palladium complexes.
;
_journal_issue 11
_journal_name_full 'Inorganic chemistry'
_journal_page_first 5515
_journal_page_last 5526
_journal_paper_doi 10.1021/ic500194y
_journal_volume 53
_journal_year 2014
_chemical_formula_moiety 'C56 H66 Cl N8 O2 Pd4, F6 P, C H2 Cl2'
_chemical_formula_sum 'C57 H68 Cl3 F6 N8 O2 P Pd4'
_chemical_formula_weight 1574.11
_chemical_name_systematic
;
 ?
;
_space_group_crystal_system triclinic
_space_group_IT_number 2
_space_group_name_Hall '-P 1'
_space_group_name_H-M_alt 'P -1'
_symmetry_space_group_name_Hall '-P 1'
_symmetry_space_group_name_H-M 'P -1'
_atom_sites_solution_hydrogens geom
_atom_sites_solution_primary direct
_atom_sites_solution_secondary difmap
_audit_creation_method SHELXL-2013
_cell_angle_alpha 67.2630(10)
_cell_angle_beta 72.1790(10)
_cell_angle_gamma 67.7580(10)
_cell_formula_units_Z 2
_cell_length_a 13.7587(8)
_cell_length_b 16.4948(10)
_cell_length_c 16.8929(10)
_cell_measurement_reflns_used 5986
_cell_measurement_temperature 173(2)
_cell_measurement_theta_max 28.25
_cell_measurement_theta_min 2.44
_cell_volume 3215.0(3)
_computing_cell_refinement 'Bruker SAINT'
_computing_data_collection 'Bruker APEX2'
_computing_data_reduction 'Bruker SAINT'
_computing_molecular_graphics 'Bruker SHELXTL'
_computing_publication_material 'Bruker SHELXTL'
_computing_structure_refinement 'SHELXL-2013 (Sheldrick, 2013)'
_computing_structure_solution 'SHELXS-2013 (Sheldrick, 2013)'
_diffrn_ambient_temperature 173(2)
_diffrn_measured_fraction_theta_full 0.999
_diffrn_measured_fraction_theta_max 0.995
_diffrn_measurement_device_type 'Bruker APEX-II CCD'
_diffrn_measurement_method '\f and \w scans'
_diffrn_radiation_type MoK\a
_diffrn_radiation_wavelength 0.71073
_diffrn_reflns_av_R_equivalents 0.0627
_diffrn_reflns_av_unetI/netI 0.0987
_diffrn_reflns_Laue_measured_fraction_full 0.999
_diffrn_reflns_Laue_measured_fraction_max 0.995
_diffrn_reflns_limit_h_max 18
_diffrn_reflns_limit_h_min -18
_diffrn_reflns_limit_k_max 22
_diffrn_reflns_limit_k_min -22
_diffrn_reflns_limit_l_max 23
_diffrn_reflns_limit_l_min -23
_diffrn_reflns_number 48879
_diffrn_reflns_point_group_measured_fraction_full 0.999
_diffrn_reflns_point_group_measured_fraction_max 0.995
_diffrn_reflns_theta_full 25.242
_diffrn_reflns_theta_max 29.081
_diffrn_reflns_theta_min 1.401
_diffrn_source 'sealed tube'
_exptl_absorpt_coefficient_mu 1.313
_exptl_absorpt_correction_T_max 0.9617
_exptl_absorpt_correction_T_min 0.8273
_exptl_absorpt_correction_type multi-scan
_exptl_absorpt_process_details sadabs
_exptl_crystal_colour green
_exptl_crystal_density_diffrn 1.626
_exptl_crystal_density_method 'not measured'
_exptl_crystal_description plate
_exptl_crystal_F_000 1572
_exptl_crystal_size_max 0.150
_exptl_crystal_size_mid 0.060
_exptl_crystal_size_min 0.030
_platon_squeeze_details
;
The residual electron density was assigned to one molecule of the
dichloromethane solvent [72/2 = 36 e per asymmetric unit; one molecule
of C1H2Cl2 would give 42 e]. 
;
_refine_diff_density_max 3.302
_refine_diff_density_min -2.751
_refine_diff_density_rms 0.209
_refine_ls_extinction_method none
_refine_ls_goodness_of_fit_ref 1.059
_refine_ls_hydrogen_treatment constr
_refine_ls_matrix_type full
_refine_ls_number_parameters 720
_refine_ls_number_reflns 17119
_refine_ls_number_restraints 0
_refine_ls_restrained_S_all 1.059
_refine_ls_R_factor_all 0.1356
_refine_ls_R_factor_gt 0.0784
_refine_ls_shift/su_max 0.001
_refine_ls_shift/su_mean 0.000
_refine_ls_structure_factor_coef Fsqd
_refine_ls_weighting_details 'w=1/[\s^2^(Fo^2^)+(0.1380P)^2^] where P=(Fo^2^+2Fc^2^)/3'
_refine_ls_weighting_scheme calc
_refine_ls_wR_factor_gt 0.2213
_refine_ls_wR_factor_ref 0.2460
_reflns_Friedel_coverage 0.000
_reflns_number_gt 9758
_reflns_number_total 17119
_reflns_threshold_expression 'I > 2\s(I)'
_cod_data_source_file ic500194y_si_002.cif
_cod_data_source_block 6,CH2Cl2
_cod_depositor_comments 'Adding full bibliography for 4338406--4338410.cif.'
_cod_database_code 4338410
_shelx_space_group_comment
;
The symmetry employed for this shelxl refinement is uniquely defined
by the following loop, which should always be used as a source of
symmetry information in preference to the above space-group names.
They are only intended as comments.
;
_shelx_estimated_absorpt_t_min 0.827
_shelx_estimated_absorpt_t_max 0.962
_shelxl_version_number 2013-4

loop_
_space_group_symop_operation_xyz
'x, y, z'
'-x, -y, -z'

loop_
_atom_site_label
_atom_site_type_symbol
_atom_site_fract_x
_atom_site_fract_y
_atom_site_fract_z
_atom_site_U_iso_or_equiv
_atom_site_adp_type
_atom_site_occupancy
_atom_site_site_symmetry_order
_atom_site_calc_flag
_atom_site_refinement_flags_posn
_atom_site_refinement_flags_adp
C1 C 0.6308(5) 0.4896(5) 0.5083(5) 0.0223(15) Uani 1 1 d . .
H1 H 0.6659 0.4602 0.4643 0.027 Uiso 1 1 calc R U
C2 C 0.5913(5) 0.5850(5) 0.4841(5) 0.0218(14) Uani 1 1 d . .
C3 C 0.5255(6) 0.6304(6) 0.5557(5) 0.0278(16) Uani 1 1 d . .
C4 C 0.5147(6) 0.5754(5) 0.6425(5) 0.0262(16) Uani 1 1 d . .
H4 H 0.4770 0.6039 0.6868 0.031 Uiso 1 1 calc R U
C5 C 0.5562(6) 0.4823(5) 0.6660(5) 0.0234(15) Uani 1 1 d . .
C6 C 0.6199(5) 0.4360(5) 0.5961(5) 0.0248(15) Uani 1 1 d . .
C7 C 0.6416(5) 0.6050(5) 0.3321(5) 0.0224(14) Uani 1 1 d . .
H7A H 0.6185 0.6538 0.2788 0.027 Uiso 1 1 calc R U
H7B H 0.6091 0.5559 0.3451 0.027 Uiso 1 1 calc R U
C8 C 0.7633(5) 0.5648(5) 0.3125(5) 0.0233(15) Uani 1 1 d . .
H8A H 0.7962 0.6145 0.2955 0.028 Uiso 1 1 calc R U
H8B H 0.7874 0.5183 0.3664 0.028 Uiso 1 1 calc R U
C9 C 0.8027(6) 0.5203(5) 0.2405(5) 0.0299(17) Uani 1 1 d . .
C10 C 0.7357(8) 0.5035(6) 0.2047(6) 0.039(2) Uani 1 1 d . .
H10 H 0.6609 0.5193 0.2266 0.047 Uiso 1 1 calc R U
C11 C 0.7760(9) 0.4649(8) 0.1391(7) 0.054(3) Uani 1 1 d . .
H11 H 0.7289 0.4548 0.1152 0.065 Uiso 1 1 calc R U
C12 C 0.8828(9) 0.4403(8) 0.1071(8) 0.057(3) Uani 1 1 d . .
H12 H 0.9119 0.4120 0.0622 0.069 Uiso 1 1 calc R U
C13 C 0.9446(8) 0.4577(7) 0.1415(8) 0.054(3) Uani 1 1 d . .
H13 H 1.0196 0.4396 0.1208 0.065 Uiso 1 1 calc R U
C14 C 0.7055(7) 0.2966(6) 0.5587(5) 0.0327(18) Uani 1 1 d . .
H14A H 0.6601 0.3254 0.5138 0.039 Uiso 1 1 calc R U
H14B H 0.7067 0.2314 0.5859 0.039 Uiso 1 1 calc R U
C15 C 0.8188(6) 0.3017(6) 0.5155(6) 0.0336(18) Uani 1 1 d . .
H15A H 0.8209 0.3646 0.5040 0.040 Uiso 1 1 calc R U
H15B H 0.8677 0.2587 0.5566 0.040 Uiso 1 1 calc R U
C16 C 0.8594(7) 0.2782(5) 0.4301(6) 0.0329(18) Uani 1 1 d . .
C17 C 0.7960(7) 0.2720(6) 0.3839(6) 0.039(2) Uani 1 1 d . .
H17 H 0.7222 0.2787 0.4074 0.047 Uiso 1 1 calc R U
C18 C 0.8380(9) 0.2567(8) 0.3065(7) 0.052(3) Uani 1 1 d . .
H18 H 0.7935 0.2568 0.2731 0.063 Uiso 1 1 calc R U
C19 C 0.9481(8) 0.2404(8) 0.2751(8) 0.055(3) Uani 1 1 d . .
H19 H 0.9798 0.2267 0.2215 0.067 Uiso 1 1 calc R U
C20 C 1.0084(8) 0.2446(8) 0.3221(7) 0.051(3) Uani 1 1 d . .
H20 H 1.0831 0.2337 0.3006 0.061 Uiso 1 1 calc R U
C21 C 0.6970(7) 0.1536(6) 0.7737(6) 0.040(2) Uani 1 1 d . .
C22 C 0.6489(7) 0.0947(6) 0.8450(6) 0.0344(18) Uani 1 1 d . .
C23 C 0.6971(8) -0.0008(6) 0.8659(6) 0.043(2) Uani 1 1 d . .
H23 H 0.6644 -0.0408 0.9152 0.052 Uiso 1 1 calc R U
C24 C 0.7914(9) -0.0371(8) 0.8158(7) 0.058(3) Uani 1 1 d . .
H24 H 0.8223 -0.1019 0.8287 0.069 Uiso 1 1 calc R U
C25 C 0.8395(8) 0.0207(7) 0.7476(7) 0.059(3) Uani 1 1 d . .
H25 H 0.9061 -0.0039 0.7142 0.071 Uiso 1 1 calc R U
C26 C 0.7934(8) 0.1146(7) 0.7260(7) 0.056(3) Uani 1 1 d . .
H26 H 0.8283 0.1536 0.6773 0.067 Uiso 1 1 calc R U
C27 C 0.5463(7) 0.1408(6) 0.8967(6) 0.0361(19) Uani 1 1 d . .
H27A H 0.4843 0.1470 0.8745 0.043 Uiso 1 1 calc R U
H27B H 0.5390 0.1035 0.9590 0.043 Uiso 1 1 calc R U
C28 C 0.6169(8) 0.2245(7) 0.9467(6) 0.045(2) Uani 1 1 d . .
H28A H 0.6177 0.2855 0.9415 0.068 Uiso 1 1 calc R U
H28B H 0.6900 0.1869 0.9307 0.068 Uiso 1 1 calc R U
H28C H 0.5870 0.1947 1.0071 0.068 Uiso 1 1 calc R U
C29 C 0.4431(8) 0.2914(6) 0.9090(6) 0.042(2) Uani 1 1 d . .
H29A H 0.3977 0.2945 0.8725 0.063 Uiso 1 1 calc R U
H29B H 0.4450 0.3535 0.8990 0.063 Uiso 1 1 calc R U
H29C H 0.4139 0.2652 0.9707 0.063 Uiso 1 1 calc R U
C30 C 0.5876(6) 0.8433(5) 0.2741(5) 0.0262(15) Uani 1 1 d . .
C31 C 0.5275(7) 0.9375(6) 0.2435(6) 0.0342(18) Uani 1 1 d . .
C32 C 0.5609(8) 0.9947(6) 0.1628(6) 0.038(2) Uani 1 1 d . .
H32 H 0.5180 1.0566 0.1428 0.045 Uiso 1 1 calc R U
C33 C 0.6563(8) 0.9621(6) 0.1113(6) 0.044(2) Uani 1 1 d . .
H33 H 0.6800 1.0019 0.0564 0.052 Uiso 1 1 calc R U
C34 C 0.7171(7) 0.8726(6) 0.1389(6) 0.0372(19) Uani 1 1 d . .
H34 H 0.7827 0.8499 0.1033 0.045 Uiso 1 1 calc R U
C35 C 0.6815(7) 0.8133(6) 0.2216(6) 0.0332(18) Uani 1 1 d . .
H35 H 0.7243 0.7513 0.2405 0.040 Uiso 1 1 calc R U
C36 C 0.4228(7) 0.9675(6) 0.3039(6) 0.0368(19) Uani 1 1 d . .
H36A H 0.4018 1.0345 0.2944 0.044 Uiso 1 1 calc R U
H36B H 0.3650 0.9532 0.2935 0.044 Uiso 1 1 calc R U
C37 C 0.5072(9) 0.9546(7) 0.4177(7) 0.046(2) Uani 1 1 d . .
H37A H 0.4635 1.0156 0.4231 0.070 Uiso 1 1 calc R U
H37B H 0.5705 0.9603 0.3719 0.070 Uiso 1 1 calc R U
H37C H 0.5296 0.9144 0.4734 0.070 Uiso 1 1 calc R U
C38 C 0.3411(8) 0.9205(6) 0.4567(7) 0.046(2) Uani 1 1 d . .
H38A H 0.3542 0.8820 0.5156 0.070 Uiso 1 1 calc R U
H38B H 0.2955 0.8990 0.4397 0.070 Uiso 1 1 calc R U
H38C H 0.3053 0.9846 0.4562 0.070 Uiso 1 1 calc R U
C39 C 1.0991(7) 0.1512(7) 0.5293(7) 0.045(2) Uani 1 1 d . .
C40 C 1.0722(8) 0.0800(7) 0.5266(8) 0.050(3) Uani 1 1 d . .
H40 H 1.0332 0.0907 0.4841 0.060 Uiso 1 1 calc R U
C41 C 1.1013(9) -0.0055(8) 0.5844(9) 0.068(4) Uani 1 1 d . .
H41 H 1.0830 -0.0538 0.5809 0.081 Uiso 1 1 calc R U
C42 C 1.1577(9) -0.0242(8) 0.6493(9) 0.067(3) Uani 1 1 d . .
H42 H 1.1754 -0.0835 0.6910 0.081 Uiso 1 1 calc R U
C43 C 1.1850(10) 0.0442(8) 0.6498(8) 0.062(3) Uani 1 1 d . .
H43 H 1.2253 0.0321 0.6920 0.075 Uiso 1 1 calc R U
C44 C 1.1587(8) 0.1312(8) 0.5934(7) 0.051(3) Uani 1 1 d . .
C45 C 1.1833(8) 0.2097(7) 0.5964(7) 0.048(2) Uani 1 1 d . .
H45A H 1.2550 0.1885 0.6113 0.058 Uiso 1 1 calc R U
H45B H 1.1303 0.2350 0.6423 0.058 Uiso 1 1 calc R U
C46 C 1.1707(8) 0.3720(7) 0.5177(7) 0.049(2) Uani 1 1 d . .
H46A H 1.2360 0.3669 0.5336 0.073 Uiso 1 1 calc R U
H46B H 1.1094 0.3856 0.5638 0.073 Uiso 1 1 calc R U
H46C H 1.1601 0.4216 0.4626 0.073 Uiso 1 1 calc R U
C47 C 1.2846(7) 0.2573(7) 0.4492(7) 0.047(2) Uani 1 1 d . .
H47A H 1.2904 0.3080 0.3948 0.070 Uiso 1 1 calc R U
H47B H 1.2887 0.2032 0.4358 0.070 Uiso 1 1 calc R U
H47C H 1.3433 0.2422 0.4787 0.070 Uiso 1 1 calc R U
C48 C 1.0044(10) 0.6406(8) 0.1116(8) 0.061(3) Uani 1 1 d . .
C49 C 0.9233(9) 0.6776(7) 0.0657(7) 0.051(2) Uani 1 1 d . .
H49 H 0.8640 0.6539 0.0866 0.061 Uiso 1 1 calc R U
C50 C 0.9277(11) 0.7528(8) -0.0145(7) 0.061(3) Uani 1 1 d . .
H50 H 0.8714 0.7782 -0.0465 0.073 Uiso 1 1 calc R U
C51 C 1.0101(16) 0.7867(13) -0.0440(10) 0.108(4) Uani 1 1 d . .
H51 H 1.0110 0.8390 -0.0943 0.129 Uiso 1 1 calc R U
C52 C 1.0958(16) 0.7435(12) 0.0010(10) 0.108(4) Uani 1 1 d . .
H52 H 1.1579 0.7635 -0.0225 0.129 Uiso 1 1 calc R U
C53 C 1.0924(13) 0.6756(13) 0.0753(11) 0.101(4) Uani 1 1 d . .
C54 C 1.1826(13) 0.6210(13) 0.1295(10) 0.101(4) Uani 1 1 d . .
H54A H 1.2272 0.5647 0.1130 0.121 Uiso 1 1 calc R U
H54B H 1.2290 0.6592 0.1187 0.121 Uiso 1 1 calc R U
C55 C 1.0873(12) 0.6715(14) 0.2597(14) 0.119(5) Uani 1 1 d . .
H55A H 1.0685 0.7299 0.2133 0.178 Uiso 1 1 calc R U
H55B H 1.1406 0.6718 0.2869 0.178 Uiso 1 1 calc R U
H55C H 1.0231 0.6638 0.3039 0.178 Uiso 1 1 calc R U
C56 C 1.2230(12) 0.5217(13) 0.2631(13) 0.119(5) Uani 1 1 d . .
H56A H 1.2859 0.5115 0.2170 0.178 Uiso 1 1 calc R U
H56B H 1.2033 0.4645 0.2938 0.178 Uiso 1 1 calc R U
H56C H 1.2396 0.5406 0.3045 0.178 Uiso 1 1 calc R U
C57 C 0.5810(13) 0.1786(14) 0.2238(11) 0.107(6) Uani 1 1 d . .
H57A H 0.5649 0.1202 0.2390 0.129 Uiso 1 1 calc R U
H57B H 0.5280 0.2280 0.1892 0.129 Uiso 1 1 calc R U
N1 N 0.5991(4) 0.6442(4) 0.4052(4) 0.0196(12) Uani 1 1 d . .
N2 N 0.9066(6) 0.5008(5) 0.2060(5) 0.0395(17) Uani 1 1 d . .
N3 N 0.6595(5) 0.3442(4) 0.6260(4) 0.0286(14) Uani 1 1 d . .
N4 N 0.9666(6) 0.2639(5) 0.3991(5) 0.0349(16) Uani 1 1 d . .
N5 N 0.5497(5) 0.2342(5) 0.8870(4) 0.0322(15) Uani 1 1 d . .
N6 N 0.4435(6) 0.9145(4) 0.3946(4) 0.0320(15) Uani 1 1 d . .
N7 N 1.1808(6) 0.2855(5) 0.5071(5) 0.0418(18) Uani 1 1 d . .
N8 N 1.1309(8) 0.5963(8) 0.2228(7) 0.069(3) Uani 1 1 d . .
O1 O 0.4792(4) 0.7169(3) 0.5301(3) 0.0280(11) Uani 1 1 d . .
O2 O 0.5409(4) 0.4298(4) 0.7432(3) 0.0284(12) Uani 1 1 d . .
F1 F 0.2855(8) 0.2142(6) 0.2553(6) 0.109(3) Uani 1 1 d . .
F2 F 0.1913(7) 0.3559(6) 0.2072(6) 0.105(3) Uani 1 1 d . .
F3 F 0.2083(11) 0.2636(8) 0.1449(10) 0.161(6) Uani 1 1 d . .
F4 F 0.3851(8) 0.2244(8) 0.1261(5) 0.148(5) Uani 1 1 d . .
F5 F 0.3561(8) 0.3278(9) 0.1996(9) 0.145(4) Uani 1 1 d . .
F6 F 0.2921(15) 0.3666(10) 0.0789(8) 0.244(10) Uani 1 1 d . .
P1 P 0.2855(3) 0.2916(3) 0.1647(3) 0.0731(10) Uani 1 1 d . .
Cl1 Cl 1.01076(14) 0.44349(14) 0.37132(17) 0.0450(6) Uani 1 1 d . .
Cl2 Cl 0.7038(5) 0.1703(6) 0.1607(3) 0.177(3) Uani 1 1 d . .
Cl3 Cl 0.5654(3) 0.2013(2) 0.3183(2) 0.0756(9) Uani 1 1 d . .
Pd1 Pd 0.61712(5) 0.28622(4) 0.75661(4) 0.02785(16) Uani 1 1 d . .
Pd2 Pd 0.52898(4) 0.77970(4) 0.39552(4) 0.02328(15) Uani 1 1 d . .
Pd3 Pd 1.06565(5) 0.28123(5) 0.45501(5) 0.03499(18) Uani 1 1 d . .
Pd4 Pd 1.01295(6) 0.54589(6) 0.22607(5) 0.0460(2) Uani 1 1 d . .

loop_
_atom_site_aniso_label
_atom_site_aniso_U_11
_atom_site_aniso_U_22
_atom_site_aniso_U_33
_atom_site_aniso_U_23
_atom_site_aniso_U_13
_atom_site_aniso_U_12
C1 0.020(3) 0.026(4) 0.021(4) -0.007(3) -0.002(3) -0.008(3)
C2 0.015(3) 0.029(4) 0.023(4) -0.012(3) -0.005(3) -0.003(3)
C3 0.025(4) 0.035(4) 0.027(4) -0.012(4) 0.000(3) -0.014(3)
C4 0.031(4) 0.031(4) 0.017(4) -0.009(3) -0.001(3) -0.009(3)
C5 0.022(3) 0.031(4) 0.021(4) -0.008(3) -0.008(3) -0.008(3)
C6 0.016(3) 0.028(4) 0.022(4) 0.001(3) -0.002(3) -0.008(3)
C7 0.016(3) 0.024(4) 0.025(4) -0.009(3) -0.005(3) -0.001(3)
C8 0.014(3) 0.023(4) 0.030(4) -0.010(3) -0.004(3) -0.001(3)
C9 0.020(4) 0.028(4) 0.031(4) -0.008(3) -0.001(3) -0.001(3)
C10 0.041(5) 0.033(5) 0.042(5) -0.016(4) -0.013(4) -0.002(4)
C11 0.057(7) 0.065(7) 0.045(6) -0.026(6) -0.009(5) -0.014(5)
C12 0.049(6) 0.065(7) 0.054(7) -0.040(6) 0.002(5) -0.001(5)
C13 0.034(5) 0.050(6) 0.061(7) -0.019(6) -0.002(5) 0.004(4)
C14 0.036(4) 0.027(4) 0.027(4) -0.009(4) 0.002(3) -0.007(3)
C15 0.026(4) 0.033(4) 0.035(5) -0.009(4) 0.001(3) -0.008(3)
C16 0.032(4) 0.026(4) 0.039(5) -0.006(4) -0.007(4) -0.011(3)
C17 0.027(4) 0.042(5) 0.051(6) -0.019(5) -0.005(4) -0.010(4)
C18 0.061(7) 0.064(7) 0.043(6) -0.008(5) -0.021(5) -0.030(6)
C19 0.044(6) 0.070(7) 0.065(7) -0.039(6) 0.002(5) -0.021(5)
C20 0.032(5) 0.067(7) 0.061(7) -0.038(6) 0.003(5) -0.013(5)
C21 0.038(5) 0.031(5) 0.038(5) 0.007(4) -0.011(4) -0.010(4)
C22 0.031(4) 0.038(5) 0.030(5) -0.003(4) -0.009(4) -0.011(4)
C23 0.052(6) 0.033(5) 0.035(5) 0.009(4) -0.021(4) -0.013(4)
C24 0.060(7) 0.044(6) 0.047(6) 0.002(5) -0.012(5) -0.006(5)
C25 0.040(5) 0.033(5) 0.057(7) 0.005(5) -0.003(5) 0.015(4)
C26 0.036(5) 0.046(6) 0.057(7) 0.003(5) 0.002(5) -0.009(5)
C27 0.042(5) 0.039(5) 0.029(5) 0.001(4) -0.014(4) -0.020(4)
C28 0.059(6) 0.045(5) 0.040(5) -0.004(4) -0.018(5) -0.028(5)
C29 0.047(5) 0.033(5) 0.026(5) 0.001(4) -0.003(4) -0.005(4)
C30 0.030(4) 0.023(4) 0.020(4) -0.001(3) -0.008(3) -0.005(3)
C31 0.039(5) 0.028(4) 0.032(5) -0.010(4) -0.012(4) -0.001(4)
C32 0.056(6) 0.024(4) 0.031(5) -0.002(4) -0.016(4) -0.010(4)
C33 0.058(6) 0.038(5) 0.027(5) 0.006(4) -0.007(4) -0.022(5)
C34 0.034(4) 0.032(5) 0.034(5) -0.005(4) 0.002(4) -0.008(4)
C35 0.041(5) 0.026(4) 0.032(5) -0.009(4) -0.007(4) -0.010(4)
C36 0.045(5) 0.024(4) 0.030(5) -0.005(4) -0.017(4) 0.006(4)
C37 0.065(7) 0.039(5) 0.045(6) -0.011(4) -0.027(5) -0.015(5)
C38 0.047(5) 0.033(5) 0.042(6) -0.016(4) 0.000(4) 0.005(4)
C39 0.034(5) 0.038(5) 0.056(6) -0.011(5) -0.003(4) -0.010(4)
C40 0.038(5) 0.038(5) 0.073(8) -0.006(5) -0.020(5) -0.012(4)
C41 0.053(6) 0.041(6) 0.112(11) -0.026(7) 0.000(7) -0.027(5)
C42 0.046(6) 0.057(7) 0.085(9) 0.002(7) -0.012(6) -0.024(6)
C43 0.062(7) 0.056(7) 0.052(7) 0.005(6) -0.015(6) -0.019(6)
C44 0.030(5) 0.058(6) 0.058(7) -0.016(5) -0.011(5) -0.006(4)
C45 0.049(6) 0.054(6) 0.040(6) -0.008(5) -0.014(5) -0.017(5)
C46 0.044(5) 0.044(6) 0.067(7) -0.026(5) -0.020(5) -0.005(4)
C47 0.033(5) 0.063(7) 0.050(6) -0.017(5) -0.008(4) -0.022(5)
C48 0.058(7) 0.064(7) 0.055(7) -0.009(6) -0.006(6) -0.024(6)
C49 0.051(6) 0.042(6) 0.046(6) -0.016(5) -0.006(5) 0.002(5)
C50 0.079(8) 0.046(6) 0.043(6) -0.014(5) -0.008(6) -0.005(6)
C51 0.156(13) 0.126(10) 0.057(7) 0.012(6) -0.022(6) -0.098(10)
C52 0.156(13) 0.126(10) 0.057(7) 0.012(6) -0.022(6) -0.098(10)
C53 0.085(7) 0.138(11) 0.091(8) -0.010(7) -0.008(6) -0.076(8)
C54 0.085(7) 0.138(11) 0.091(8) -0.010(7) -0.008(6) -0.076(8)
C55 0.057(6) 0.154(12) 0.164(13) -0.045(11) -0.024(7) -0.053(7)
C56 0.057(6) 0.154(12) 0.164(13) -0.045(11) -0.024(7) -0.053(7)
C57 0.083(11) 0.162(18) 0.089(12) -0.052(12) -0.012(9) -0.038(11)
N1 0.020(3) 0.020(3) 0.015(3) -0.005(2) -0.002(2) -0.004(2)
N2 0.028(4) 0.041(4) 0.046(5) -0.017(4) -0.001(3) -0.008(3)
N3 0.019(3) 0.021(3) 0.034(4) -0.003(3) 0.000(3) -0.003(2)
N4 0.031(4) 0.024(3) 0.043(4) -0.006(3) -0.010(3) -0.003(3)
N5 0.034(4) 0.028(4) 0.024(4) 0.005(3) -0.008(3) -0.008(3)
N6 0.044(4) 0.021(3) 0.024(4) -0.004(3) -0.014(3) 0.000(3)
N7 0.035(4) 0.047(5) 0.052(5) -0.014(4) -0.015(4) -0.017(4)
N8 0.050(6) 0.078(7) 0.077(7) -0.015(6) 0.000(5) -0.037(5)
O1 0.033(3) 0.019(3) 0.024(3) -0.008(2) -0.002(2) -0.001(2)
O2 0.028(3) 0.033(3) 0.019(3) 0.001(2) -0.006(2) -0.011(2)
F1 0.111(7) 0.101(7) 0.085(6) -0.010(5) -0.022(5) -0.016(6)
F2 0.094(6) 0.100(7) 0.114(7) -0.047(6) -0.011(5) -0.013(5)
F3 0.174(11) 0.136(9) 0.237(15) -0.120(10) -0.111(11) 0.009(8)
F4 0.097(7) 0.192(11) 0.051(5) -0.038(6) 0.003(5) 0.054(7)
F5 0.088(7) 0.169(11) 0.206(13) -0.066(10) -0.041(8) -0.048(7)
F6 0.29(2) 0.144(12) 0.101(9) 0.024(8) 0.062(11) 0.009(12)
P1 0.0409(16) 0.074(2) 0.070(2) -0.0124(19) -0.0022(15) 0.0019(15)
Cl1 0.0105(8) 0.0258(10) 0.0672(16) 0.0118(10) -0.0081(9) 0.0019(7)
Cl2 0.103(4) 0.359(10) 0.077(3) -0.087(5) 0.003(3) -0.071(5)
Cl3 0.088(2) 0.075(2) 0.070(2) -0.0312(18) -0.0240(18) -0.0144(18)
Pd1 0.0244(3) 0.0270(3) 0.0241(3) 0.0023(2) -0.0069(2) -0.0077(2)
Pd2 0.0260(3) 0.0200(3) 0.0198(3) -0.0052(2) -0.0070(2) -0.0015(2)
Pd3 0.0241(3) 0.0369(4) 0.0453(4) -0.0145(3) -0.0092(3) -0.0064(3)
Pd4 0.0271(3) 0.0523(5) 0.0514(5) -0.0059(4) -0.0094(3) -0.0129(3)

loop_
_atom_type_symbol
_atom_type_description
_atom_type_scat_dispersion_real
_atom_type_scat_dispersion_imag
_atom_type_scat_source
C C 0.0033 0.0016 'International Tables Vol C Tables 4.2.6.8 and 6.1.1.4'
H H 0.0000 0.0000 'International Tables Vol C Tables 4.2.6.8 and 6.1.1.4'
N N 0.0061 0.0033 'International Tables Vol C Tables 4.2.6.8 and 6.1.1.4'
O O 0.0106 0.0060 'International Tables Vol C Tables 4.2.6.8 and 6.1.1.4'
F F 0.0171 0.0103 'International Tables Vol C Tables 4.2.6.8 and 6.1.1.4'
P P 0.1023 0.0942 'International Tables Vol C Tables 4.2.6.8 and 6.1.1.4'
Cl Cl 0.1484 0.1585 'International Tables Vol C Tables 4.2.6.8 and 6.1.1.4'
Pd Pd -0.9988 1.0072 'International Tables Vol C Tables 4.2.6.8 and 6.1.1.4'

loop_
_geom_angle_atom_site_label_1
_geom_angle_atom_site_label_2
_geom_angle_atom_site_label_3
_geom_angle
C2 C1 C6 121.3(7)
C2 C1 H1 119.4
C6 C1 H1 119.4
N1 C2 C1 128.2(7)
N1 C2 C3 113.4(6)
C1 C2 C3 118.4(7)
O1 C3 C4 124.3(7)
O1 C3 C2 116.6(7)
C4 C3 C2 119.0(7)
C5 C4 C3 122.3(7)
C5 C4 H4 118.9
C3 C4 H4 118.9
O2 C5 C4 124.0(7)
O2 C5 C6 116.5(7)
C4 C5 C6 119.4(7)
N3 C6 C1 125.7(7)
N3 C6 C5 114.9(6)
C1 C6 C5 119.4(7)
N1 C7 C8 115.4(6)
N1 C7 H7A 108.4
C8 C7 H7A 108.4
N1 C7 H7B 108.4
C8 C7 H7B 108.4
H7A C7 H7B 107.5
C9 C8 C7 113.5(6)
C9 C8 H8A 108.9
C7 C8 H8A 108.9
C9 C8 H8B 108.9
C7 C8 H8B 108.9
H8A C8 H8B 107.7
N2 C9 C10 117.9(8)
N2 C9 C8 118.0(7)
C10 C9 C8 123.9(7)
C11 C10 C9 121.0(9)
C11 C10 H10 119.5
C9 C10 H10 119.5
C10 C11 C12 120.8(10)
C10 C11 H11 119.6
C12 C11 H11 119.6
C13 C12 C11 117.1(10)
C13 C12 H12 121.5
C11 C12 H12 121.5
C12 C13 N2 124.1(9)
C12 C13 H13 118.0
N2 C13 H13 118.0
N3 C14 C15 111.1(7)
N3 C14 H14A 109.4
C15 C14 H14A 109.4
N3 C14 H14B 109.4
C15 C14 H14B 109.4
H14A C14 H14B 108.0
C16 C15 C14 113.6(7)
C16 C15 H15A 108.8
C14 C15 H15A 108.8
C16 C15 H15B 108.8
C14 C15 H15B 108.8
H15A C15 H15B 107.7
N4 C16 C17 120.3(8)
N4 C16 C15 114.8(7)
C17 C16 C15 124.9(8)
C18 C17 C16 120.4(8)
C18 C17 H17 119.8
C16 C17 H17 119.8
C17 C18 C19 119.4(9)
C17 C18 H18 120.3
C19 C18 H18 120.3
C20 C19 C18 118.9(10)
C20 C19 H19 120.6
C18 C19 H19 120.6
C19 C20 N4 122.6(9)
C19 C20 H20 118.7
N4 C20 H20 118.7
C26 C21 C22 117.7(8)
C26 C21 Pd1 128.6(7)
C22 C21 Pd1 113.7(7)
C21 C22 C23 120.0(9)
C21 C22 C27 115.5(8)
C23 C22 C27 124.5(8)
C24 C23 C22 120.7(9)
C24 C23 H23 119.7
C22 C23 H23 119.7
C25 C24 C23 119.1(10)
C25 C24 H24 120.5
C23 C24 H24 120.5
C24 C25 C26 121.1(10)
C24 C25 H25 119.5
C26 C25 H25 119.5
C25 C26 C21 121.4(9)
C25 C26 H26 119.3
C21 C26 H26 119.3
N5 C27 C22 108.3(6)
N5 C27 H27A 110.0
C22 C27 H27A 110.0
N5 C27 H27B 110.0
C22 C27 H27B 110.0
H27A C27 H27B 108.4
N5 C28 H28A 109.5
N5 C28 H28B 109.5
H28A C28 H28B 109.5
N5 C28 H28C 109.5
H28A C28 H28C 109.5
H28B C28 H28C 109.5
N5 C29 H29A 109.5
N5 C29 H29B 109.5
H29A C29 H29B 109.5
N5 C29 H29C 109.5
H29A C29 H29C 109.5
H29B C29 H29C 109.5
C35 C30 C31 116.9(7)
C35 C30 Pd2 129.3(6)
C31 C30 Pd2 113.3(6)
C32 C31 C30 121.5(8)
C32 C31 C36 123.4(8)
C30 C31 C36 115.0(7)
C33 C32 C31 120.0(8)
C33 C32 H32 120.0
C31 C32 H32 120.0
C34 C33 C32 120.2(8)
C34 C33 H33 119.9
C32 C33 H33 119.9
C33 C34 C35 119.7(8)
C33 C34 H34 120.2
C35 C34 H34 120.2
C30 C35 C34 121.7(8)
C30 C35 H35 119.1
C34 C35 H35 119.1
N6 C36 C31 105.6(7)
N6 C36 H36A 110.6
C31 C36 H36A 110.6
N6 C36 H36B 110.6
C31 C36 H36B 110.6
H36A C36 H36B 108.7
N6 C37 H37A 109.5
N6 C37 H37B 109.5
H37A C37 H37B 109.5
N6 C37 H37C 109.5
H37A C37 H37C 109.5
H37B C37 H37C 109.5
N6 C38 H38A 109.5
N6 C38 H38B 109.5
H38A C38 H38B 109.5
N6 C38 H38C 109.5
H38A C38 H38C 109.5
H38B C38 H38C 109.5
C40 C39 C44 117.5(9)
C40 C39 Pd3 128.7(8)
C44 C39 Pd3 113.7(7)
C41 C40 C39 120.4(10)
C41 C40 H40 119.8
C39 C40 H40 119.8
C40 C41 C42 121.9(10)
C40 C41 H41 119.1
C42 C41 H41 119.1
C43 C42 C41 117.0(11)
C43 C42 H42 121.5
C41 C42 H42 121.5
C42 C43 C44 123.9(12)
C42 C43 H43 118.1
C44 C43 H43 118.1
C43 C44 C39 119.3(10)
C43 C44 C45 124.4(10)
C39 C44 C45 116.2(9)
C44 C45 N7 110.1(8)
C44 C45 H45A 109.6
N7 C45 H45A 109.6
C44 C45 H45B 109.6
N7 C45 H45B 109.6
H45A C45 H45B 108.2
N7 C46 H46A 109.5
N7 C46 H46B 109.5
H46A C46 H46B 109.5
N7 C46 H46C 109.5
H46A C46 H46C 109.5
H46B C46 H46C 109.5
N7 C47 H47A 109.5
N7 C47 H47B 109.5
H47A C47 H47B 109.5
N7 C47 H47C 109.5
H47A C47 H47C 109.5
H47B C47 H47C 109.5
C49 C48 C53 117.4(12)
C49 C48 Pd4 128.2(9)
C53 C48 Pd4 114.4(10)
C48 C49 C50 120.0(11)
C48 C49 H49 120.0
C50 C49 H49 120.0
C51 C50 C49 120.4(13)
C51 C50 H50 119.8
C49 C50 H50 119.8
C50 C51 C52 118.5(14)
C50 C51 H51 120.7
C52 C51 H51 120.7
C53 C52 C51 121.7(15)
C53 C52 H52 119.1
C51 C52 H52 119.1
C52 C53 C48 121.7(16)
C52 C53 C54 126.5(14)
C48 C53 C54 111.7(13)
N8 C54 C53 107.3(12)
N8 C54 H54A 110.3
C53 C54 H54A 110.3
N8 C54 H54B 110.3
C53 C54 H54B 110.3
H54A C54 H54B 108.5
N8 C55 H55A 109.5
N8 C55 H55B 109.5
H55A C55 H55B 109.5
N8 C55 H55C 109.5
H55A C55 H55C 109.5
H55B C55 H55C 109.5
N8 C56 H56A 109.5
N8 C56 H56B 109.5
H56A C56 H56B 109.5
N8 C56 H56C 109.5
H56A C56 H56C 109.5
H56B C56 H56C 109.5
Cl2 C57 Cl3 114.7(9)
Cl2 C57 H57A 108.6
Cl3 C57 H57A 108.6
Cl2 C57 H57B 108.6
Cl3 C57 H57B 108.6
H57A C57 H57B 107.6
C2 N1 C7 116.2(6)
C2 N1 Pd2 116.8(5)
C7 N1 Pd2 126.1(5)
C9 N2 C13 118.8(8)
C9 N2 Pd4 125.0(6)
C13 N2 Pd4 115.5(6)
C6 N3 C14 115.5(7)
C6 N3 Pd1 115.8(5)
C14 N3 Pd1 126.9(5)
C20 N4 C16 118.3(7)
C20 N4 Pd3 117.4(6)
C16 N4 Pd3 124.0(6)
C29 N5 C28 109.4(7)
C29 N5 C27 109.7(7)
C28 N5 C27 109.4(6)
C29 N5 Pd1 111.6(5)
C28 N5 Pd1 111.2(5)
C27 N5 Pd1 105.6(5)
C38 N6 C37 108.2(7)
C38 N6 C36 109.4(7)
C37 N6 C36 109.9(7)
C38 N6 Pd2 112.3(5)
C37 N6 Pd2 110.2(6)
C36 N6 Pd2 106.9(5)
C46 N7 C47 108.6(7)
C46 N7 C45 109.5(8)
C47 N7 C45 107.2(8)
C46 N7 Pd3 118.4(6)
C47 N7 Pd3 106.2(5)
C45 N7 Pd3 106.5(5)
C55 N8 C54 114.7(13)
C55 N8 C56 112.6(13)
C54 N8 C56 100.6(12)
C55 N8 Pd4 111.4(8)
C54 N8 Pd4 104.1(8)
C56 N8 Pd4 112.7(8)
C3 O1 Pd2 113.3(5)
C5 O2 Pd1 114.1(5)
F3 P1 F6 93.5(11)
F3 P1 F2 87.9(6)
F6 P1 F2 91.8(7)
F3 P1 F4 94.6(7)
F6 P1 F4 90.4(7)
F2 P1 F4 176.5(6)
F3 P1 F1 90.3(7)
F6 P1 F1 176.1(10)
F2 P1 F1 89.1(5)
F4 P1 F1 88.5(5)
F3 P1 F5 170.7(7)
F6 P1 F5 90.5(10)
F2 P1 F5 83.6(6)
F4 P1 F5 93.7(7)
F1 P1 F5 85.9(6)
Pd4 Cl1 Pd3 142.65(12)
C21 Pd1 N3 102.8(3)
C21 Pd1 N5 81.6(3)
N3 Pd1 N5 171.1(3)
C21 Pd1 O2 175.0(3)
N3 Pd1 O2 78.6(2)
N5 Pd1 O2 97.7(2)
C30 Pd2 N1 103.3(3)
C30 Pd2 N6 81.7(3)
N1 Pd2 N6 174.0(3)
C30 Pd2 O1 172.8(3)
N1 Pd2 O1 78.8(2)
N6 Pd2 O1 96.6(2)
C39 Pd3 N4 92.2(3)
C39 Pd3 N7 83.7(4)
N4 Pd3 N7 172.9(3)
C39 Pd3 Cl1 175.4(3)
N4 Pd3 Cl1 86.7(2)
N7 Pd3 Cl1 97.8(2)
C48 Pd4 N2 89.1(4)
C48 Pd4 N8 82.6(5)
N2 Pd4 N8 169.8(4)
C48 Pd4 Cl1 174.0(4)
N2 Pd4 Cl1 92.0(2)
N8 Pd4 Cl1 96.9(3)

loop_
_geom_bond_atom_site_label_1
_geom_bond_atom_site_label_2
_geom_bond_distance
C1 C2 1.389(10)
C1 C6 1.398(10)
C1 H1 0.9500
C2 N1 1.315(9)
C2 C3 1.536(10)
C3 O1 1.277(10)
C3 C4 1.391(11)
C4 C5 1.358(11)
C4 H4 0.9500
C5 O2 1.262(9)
C5 C6 1.517(11)
C6 N3 1.341(10)
C7 N1 1.475(9)
C7 C8 1.531(9)
C7 H7A 0.9900
C7 H7B 0.9900
C8 C9 1.514(11)
C8 H8A 0.9900
C8 H8B 0.9900
C9 N2 1.332(10)
C9 C10 1.399(11)
C10 C11 1.358(13)
C10 H10 0.9500
C11 C12 1.360(15)
C11 H11 0.9500
C12 C13 1.326(15)
C12 H12 0.9500
C13 N2 1.390(13)
C13 H13 0.9500
C14 N3 1.477(10)
C14 C15 1.525(11)
C14 H14A 0.9900
C14 H14B 0.9900
C15 C16 1.523(12)
C15 H15A 0.9900
C15 H15B 0.9900
C16 N4 1.364(11)
C16 C17 1.388(11)
C17 C18 1.339(14)
C17 H17 0.9500
C18 C19 1.400(15)
C18 H18 0.9500
C19 C20 1.346(14)
C19 H19 0.9500
C20 N4 1.360(12)
C20 H20 0.9500
C21 C26 1.387(14)
C21 C22 1.389(12)
C21 Pd1 1.990(9)
C22 C23 1.402(12)
C22 C27 1.510(13)
C23 C24 1.375(15)
C23 H23 0.9500
C24 C25 1.356(14)
C24 H24 0.9500
C25 C26 1.377(14)
C25 H25 0.9500
C26 H26 0.9500
C27 N5 1.501(10)
C27 H27A 0.9900
C27 H27B 0.9900
C28 N5 1.494(11)
C28 H28A 0.9800
C28 H28B 0.9800
C28 H28C 0.9800
C29 N5 1.439(11)
C29 H29A 0.9800
C29 H29B 0.9800
C29 H29C 0.9800
C30 C35 1.362(12)
C30 C31 1.425(11)
C30 Pd2 1.980(8)
C31 C32 1.384(12)
C31 C36 1.520(12)
C32 C33 1.378(14)
C32 H32 0.9500
C33 C34 1.367(13)
C33 H33 0.9500
C34 C35 1.426(12)
C34 H34 0.9500
C35 H35 0.9500
C36 N6 1.495(10)
C36 H36A 0.9900
C36 H36B 0.9900
C37 N6 1.485(10)
C37 H37A 0.9800
C37 H37B 0.9800
C37 H37C 0.9800
C38 N6 1.472(12)
C38 H38A 0.9800
C38 H38B 0.9800
C38 H38C 0.9800
C39 C40 1.378(12)
C39 C44 1.419(14)
C39 Pd3 1.978(10)
C40 C41 1.361(16)
C40 H40 0.9500
C41 C42 1.406(18)
C41 H41 0.9500
C42 C43 1.322(15)
C42 H42 0.9500
C43 C44 1.364(15)
C43 H43 0.9500
C44 C45 1.479(14)
C45 N7 1.543(13)
C45 H45A 0.9900
C45 H45B 0.9900
C46 N7 1.455(11)
C46 H46A 0.9800
C46 H46B 0.9800
C46 H46C 0.9800
C47 N7 1.486(12)
C47 H47A 0.9800
C47 H47B 0.9800
C47 H47C 0.9800
C48 C49 1.367(16)
C48 C53 1.405(16)
C48 Pd4 1.964(12)
C49 C50 1.444(15)
C49 H49 0.9500
C50 C51 1.328(19)
C50 H50 0.9500
C51 C52 1.40(2)
C51 H51 0.9500
C52 C53 1.32(2)
C52 H52 0.9500
C53 C54 1.55(2)
C54 N8 1.481(18)
C54 H54A 0.9900
C54 H54B 0.9900
C55 N8 1.45(2)
C55 H55A 0.9800
C55 H55B 0.9800
C55 H55C 0.9800
C56 N8 1.511(19)
C56 H56A 0.9800
C56 H56B 0.9800
C56 H56C 0.9800
C57 Cl2 1.687(17)
C57 Cl3 1.710(16)
C57 H57A 0.9900
C57 H57B 0.9900
N1 Pd2 2.033(6)
N2 Pd4 2.034(7)
N3 Pd1 2.031(7)
N4 Pd3 2.031(7)
N5 Pd1 2.083(7)
N6 Pd2 2.081(7)
N7 Pd3 2.067(7)
N8 Pd4 2.063(9)
O1 Pd2 2.115(5)
O2 Pd1 2.148(6)
F1 P1 1.569(10)
F2 P1 1.516(9)
F3 P1 1.472(11)
F4 P1 1.547(9)
F5 P1 1.645(10)
F6 P1 1.503(12)
Cl1 Pd4 2.380(2)
Cl1 Pd3 2.435(2)

loop_
_geom_torsion_atom_site_label_1
_geom_torsion_atom_site_label_2
_geom_torsion_atom_site_label_3
_geom_torsion_atom_site_label_4
_geom_torsion
C6 C1 C2 N1 177.1(6)
C6 C1 C2 C3 -5.8(9)
N1 C2 C3 O1 6.1(9)
C1 C2 C3 O1 -171.4(6)
N1 C2 C3 C4 -177.6(6)
C1 C2 C3 C4 5.0(9)
O1 C3 C4 C5 172.9(7)
C2 C3 C4 C5 -3.2(10)
C3 C4 C5 O2 -174.3(7)
C3 C4 C5 C6 2.1(10)
C2 C1 C6 N3 -176.7(6)
C2 C1 C6 C5 4.8(9)
O2 C5 C6 N3 -4.8(9)
C4 C5 C6 N3 178.6(6)
O2 C5 C6 C1 173.8(6)
C4 C5 C6 C1 -2.8(9)
N1 C7 C8 C9 176.6(6)
C7 C8 C9 N2 166.1(7)
C7 C8 C9 C10 -10.0(11)
N2 C9 C10 C11 2.7(13)
C8 C9 C10 C11 178.8(9)
C9 C10 C11 C12 0.9(16)
C10 C11 C12 C13 -1.5(18)
C11 C12 C13 N2 -1.5(18)
N3 C14 C15 C16 -164.0(7)
C14 C15 C16 N4 -167.3(7)
C14 C15 C16 C17 13.4(12)
N4 C16 C17 C18 -3.5(14)
C15 C16 C17 C18 175.8(9)
C16 C17 C18 C19 4.5(16)
C17 C18 C19 C20 -2.8(17)
C18 C19 C20 N4 0.1(18)
C26 C21 C22 C23 -0.7(14)
Pd1 C21 C22 C23 -179.0(6)
C26 C21 C22 C27 177.8(9)
Pd1 C21 C22 C27 -0.5(10)
C21 C22 C23 C24 -0.9(14)
C27 C22 C23 C24 -179.3(9)
C22 C23 C24 C25 2.6(16)
C23 C24 C25 C26 -2.6(19)
C24 C25 C26 C21 1.0(19)
C22 C21 C26 C25 0.7(16)
Pd1 C21 C26 C25 178.7(9)
C21 C22 C27 N5 -27.8(10)
C23 C22 C27 N5 150.7(8)
C35 C30 C31 C32 2.4(12)
Pd2 C30 C31 C32 175.0(6)
C35 C30 C31 C36 179.4(7)
Pd2 C30 C31 C36 -8.0(9)
C30 C31 C32 C33 -2.5(13)
C36 C31 C32 C33 -179.2(8)
C31 C32 C33 C34 1.4(14)
C32 C33 C34 C35 -0.4(14)
C31 C30 C35 C34 -1.3(12)
Pd2 C30 C35 C34 -172.6(6)
C33 C34 C35 C30 0.3(13)
C32 C31 C36 N6 -148.1(8)
C30 C31 C36 N6 34.9(10)
C44 C39 C40 C41 0.8(16)
Pd3 C39 C40 C41 -179.1(9)
C39 C40 C41 C42 1.0(18)
C40 C41 C42 C43 -2.5(19)
C41 C42 C43 C44 2.2(19)
C42 C43 C44 C39 -0.4(19)
C42 C43 C44 C45 176.3(12)
C40 C39 C44 C43 -1.2(15)
Pd3 C39 C44 C43 178.8(9)
C40 C39 C44 C45 -178.1(9)
Pd3 C39 C44 C45 1.8(12)
C43 C44 C45 N7 159.4(10)
C39 C44 C45 N7 -23.8(12)
C53 C48 C49 C50 -3.0(18)
Pd4 C48 C49 C50 174.6(8)
C48 C49 C50 C51 -0.3(18)
C49 C50 C51 C52 5(2)
C50 C51 C52 C53 -6(3)
C51 C52 C53 C48 2(3)
C51 C52 C53 C54 178.3(18)
C49 C48 C53 C52 2(3)
Pd4 C48 C53 C52 -176.0(15)
C49 C48 C53 C54 -174.4(13)
Pd4 C48 C53 C54 7.6(19)
C52 C53 C54 N8 146.6(19)
C48 C53 C54 N8 -37.3(19)
C1 C2 N1 C7 9.3(10)
C3 C2 N1 C7 -167.8(5)
C1 C2 N1 Pd2 179.3(5)
C3 C2 N1 Pd2 2.1(7)
C8 C7 N1 C2 -79.6(8)
C8 C7 N1 Pd2 111.4(6)
C10 C9 N2 C13 -5.4(13)
C8 C9 N2 C13 178.3(8)
C10 C9 N2 Pd4 164.8(6)
C8 C9 N2 Pd4 -11.5(11)
C12 C13 N2 C9 5.1(16)
C12 C13 N2 Pd4 -166.1(10)
C1 C6 N3 C14 -8.5(10)
C5 C6 N3 C14 170.0(6)
C1 C6 N3 Pd1 -174.3(5)
C5 C6 N3 Pd1 4.2(8)
C15 C14 N3 C6 80.7(8)
C15 C14 N3 Pd1 -115.3(7)
C19 C20 N4 C16 0.9(15)
C19 C20 N4 Pd3 -173.5(9)
C17 C16 N4 C20 0.7(12)
C15 C16 N4 C20 -178.6(8)
C17 C16 N4 Pd3 174.7(6)
C15 C16 N4 Pd3 -4.5(10)
C22 C27 N5 C29 160.7(7)
C22 C27 N5 C28 -79.3(8)
C22 C27 N5 Pd1 40.4(7)
C31 C36 N6 C38 -165.5(7)
C31 C36 N6 C37 75.8(8)
C31 C36 N6 Pd2 -43.7(7)
C44 C45 N7 C46 161.9(8)
C44 C45 N7 C47 -80.4(9)
C44 C45 N7 Pd3 32.8(9)
C53 C54 N8 C55 -75.4(14)
C53 C54 N8 C56 163.5(13)
C53 C54 N8 Pd4 46.6(14)
C4 C3 O1 Pd2 173.2(6)
C2 C3 O1 Pd2 -10.7(7)
C4 C5 O2 Pd1 179.4(5)
C6 C5 O2 Pd1 2.9(7)

loop_
_platon_squeeze_void_nr
_platon_squeeze_void_average_x
_platon_squeeze_void_average_y
_platon_squeeze_void_average_z
_platon_squeeze_void_volume
_platon_squeeze_void_count_electrons
1 0.000 0.000 0.000 178.2 34.1
2 0.500 0.500 1.000 127.4 37.6
